data_4314298
loop_
_publ_author_name
'Adam S. Veige'
'LeGrande M. Slaughter'
'Emil B. Lobkovsky'
'Peter T. Wolczanski'
'Nikita Matsunaga'
'Stephen A. Decker'
'Thomas R. Cundari'

_publ_section_title
;
 Symmetry and Geometry Considerations of Atom Transfer: Deoxygenation of
 (silox)3WNO and R3PO (R = Me, Ph,tBu) by (silox)3M (M = V, NbL (L = PMe3,
 4-Picoline), Ta; silox =tBu3SiO)
;
_journal_name_full 'Inorganic Chemistry'
_journal_page_first 6204
_journal_page_last 6224
_journal_paper_doi 10.1021/ic0300114
_journal_volume 42
_journal_year 2003
_chemical_formula_sum 'C39 H90 O4 P Si3 V'
_chemical_formula_weight 789.29
_chemical_name_systematic
;
   ?
;
_space_group_IT_number 14
_symmetry_cell_setting monoclinic
_symmetry_space_group_name_Hall '-P 2yn'
_symmetry_space_group_name_H-M 'P 1 21/n 1'
_atom_sites_solution_hydrogens geom
_atom_sites_solution_primary direct
_atom_sites_solution_secondary difmap
_audit_creation_method SHELXL-97
_cell_angle_alpha 90.00
_cell_angle_beta 90.294(2)
_cell_angle_gamma 90.00
_cell_formula_units_Z 4
_cell_length_a 13.2336(12)
_cell_length_b 17.4681(17)
_cell_length_c 21.070(2)
_cell_measurement_temperature 193(2)
_cell_volume 4870.6(8)
_computing_cell_refinement SAINT+
_computing_data_collection SMART
_computing_data_reduction SAINT+
_computing_molecular_graphics SHELXTL
_computing_publication_material SHELXTL
_computing_structure_refinement 'SHELXL-97 (Sheldrick, 1997)'
_computing_structure_solution 'SHELXS-97 (Sheldrick, 1990)'
_diffrn_ambient_temperature 193(2)
_diffrn_measured_fraction_theta_full 0.874
_diffrn_measured_fraction_theta_max 0.874
_diffrn_measurement_device_type 'Bruker 1K CCD'
_diffrn_measurement_method '0.3 deg. omega & phi scans'
_diffrn_radiation_monochromator graphite
_diffrn_radiation_source 'fine-focus sealed tube'
_diffrn_radiation_type MoK\a
_diffrn_radiation_wavelength 0.71073
_diffrn_reflns_av_R_equivalents 0.0193
_diffrn_reflns_av_sigmaI/netI 0.0192
_diffrn_reflns_limit_h_max 15
_diffrn_reflns_limit_h_min -15
_diffrn_reflns_limit_k_max 20
_diffrn_reflns_limit_k_min -20
_diffrn_reflns_limit_l_max 20
_diffrn_reflns_limit_l_min -24
_diffrn_reflns_number 23139
_diffrn_reflns_theta_full 24.73
_diffrn_reflns_theta_max 24.73
_diffrn_reflns_theta_min 1.51
_exptl_absorpt_coefficient_mu 0.343
_exptl_absorpt_correction_T_max 0.9346
_exptl_absorpt_correction_T_min 0.7795
_exptl_absorpt_correction_type SADABS
_exptl_crystal_colour green
_exptl_crystal_density_diffrn 1.076
_exptl_crystal_density_method 'not measured'
_exptl_crystal_description block
_exptl_crystal_F_000 1744
_exptl_crystal_size_max 0.40
_exptl_crystal_size_mid 0.30
_exptl_crystal_size_min 0.20
_refine_diff_density_max 0.316
_refine_diff_density_min -0.277
_refine_diff_density_rms 0.047
_refine_ls_extinction_method none
_refine_ls_goodness_of_fit_ref 1.022
_refine_ls_hydrogen_treatment RIDING
_refine_ls_matrix_type full
_refine_ls_number_parameters 463
_refine_ls_number_reflns 7278
_refine_ls_number_restraints 0
_refine_ls_restrained_S_all 1.022
_refine_ls_R_factor_all 0.0374
_refine_ls_R_factor_gt 0.0309
_refine_ls_shift/su_max 0.026
_refine_ls_shift/su_mean 0.003
_refine_ls_structure_factor_coef Fsqd
_refine_ls_weighting_details 'calc w=1/[\s^2^(Fo^2^)+(0.0654P)^2^+1.3395P] where P=(Fo^2^+2Fc^2^)/3'
_refine_ls_weighting_scheme calc
_refine_ls_wR_factor_gt 0.0906
_refine_ls_wR_factor_ref 0.0984
_reflns_number_gt 6363
_reflns_number_total 7278
_reflns_threshold_expression >2sigma(I)
_cod_data_source_file ic0300114_1.cif
_cod_data_source_block asv355
_cod_depositor_comments
;
The following automatic conversions were performed:

'_symmetry_cell_setting' value 'Monoclinic' changed to 'monoclinic'
according to the built-in table from CIF Core dictionary named
'cif_core.dic' version 2.4.1 from 2010-06-29.

Automatic conversion script
Id: cif_fix_values 1646 2011-03-28 12:23:43Z adriana 
;
_cod_original_cell_volume 4870.7(8)
_cod_database_code 4314298

loop_
_symmetry_equiv_pos_as_xyz
'x, y, z'
'-x+1/2, y+1/2, -z+1/2'
'-x, -y, -z'
'x-1/2, -y-1/2, z-1/2'

loop_
_atom_site_label
_atom_site_type_symbol
_atom_site_fract_x
_atom_site_fract_y
_atom_site_fract_z
_atom_site_U_iso_or_equiv
_atom_site_adp_type
_atom_site_occupancy
_atom_site_symmetry_multiplicity
_atom_site_calc_flag
_atom_site_refinement_flags
_atom_site_disorder_assembly
_atom_site_disorder_group
V1 V 0.458389(19) 0.778603(16) 0.133223(13) 0.01874(10) Uani 1 1 d . . .
P1 P 0.45946(4) 0.62424(3) 0.23322(2) 0.03156(14) Uani 1 1 d . . .
Si1 Si 0.62336(3) 0.71413(3) 0.01929(2) 0.02226(13) Uani 1 1 d . . .
Si2 Si 0.20778(3) 0.79281(3) 0.08802(3) 0.02765(14) Uani 1 1 d . . .
Si3 Si 0.55227(3) 0.91746(3) 0.23526(2) 0.02384(13) Uani 1 1 d . . .
O1 O 0.43993(11) 0.69760(8) 0.19859(7) 0.0373(3) Uani 1 1 d . . .
O2 O 0.55036(9) 0.73030(7) 0.08016(6) 0.0284(3) Uani 1 1 d . . .
O3 O 0.32956(9) 0.79417(7) 0.10072(6) 0.0298(3) Uani 1 1 d . . .
O4 O 0.50688(9) 0.85855(7) 0.18241(6) 0.0273(3) Uani 1 1 d . . .
C1 C 0.3829(2) 0.62003(14) 0.30250(12) 0.0559(7) Uani 1 1 d . . .
H1A H 0.4010(3) 0.6600(6) 0.3302(4) 0.084 Uiso 1 1 calc R . .
H1B H 0.3928(2) 0.5728(7) 0.3229(3) 0.084 Uiso 1 1 calc R . .
H1C H 0.3146(11) 0.62510(16) 0.2909(2) 0.084 Uiso 1 1 calc R . .
C2 C 0.4310(2) 0.54147(14) 0.18686(13) 0.0618(7) Uani 1 1 d . . .
H2A H 0.3597(11) 0.53597(17) 0.18312(14) 0.093 Uiso 1 1 calc R . .
H2B H 0.4586(5) 0.4973(7) 0.2070(3) 0.093 Uiso 1 1 calc R . .
H2C H 0.4596(5) 0.54694(16) 0.1457(7) 0.093 Uiso 1 1 calc R . .
C3 C 0.58719(18) 0.61430(15) 0.25874(15) 0.0659(8) Uani 1 1 d . . .
H3A H 0.6297(7) 0.61756(16) 0.2239(6) 0.099 Uiso 1 1 calc R . .
H3B H 0.5957(2) 0.5671(8) 0.2783(4) 0.099 Uiso 1 1 calc R . .
H3C H 0.6029(3) 0.6530(7) 0.2873(5) 0.099 Uiso 1 1 calc R . .
C4 C 0.53849(14) 0.67666(11) -0.04884(10) 0.0323(4) Uani 1 1 d . . .
C5 C 0.47109(17) 0.74204(13) -0.07395(11) 0.0475(6) Uani 1 1 d . . .
H5A H 0.4214(7) 0.7218(3) -0.1011(4) 0.071 Uiso 1 1 calc R . .
H5B H 0.5109(6) 0.7773(5) -0.0964(3) 0.071 Uiso 1 1 calc R . .
H5C H 0.4400(5) 0.7669(4) -0.0397(5) 0.071 Uiso 1 1 calc R . .
C6 C 0.46610(16) 0.61484(13) -0.02347(12) 0.0494(6) Uani 1 1 d . . .
H6A H 0.4331(5) 0.6334(3) 0.0133(5) 0.074 Uiso 1 1 calc R . .
H6B H 0.5034(5) 0.5701(7) -0.01307(19) 0.074 Uiso 1 1 calc R . .
H6C H 0.4172(7) 0.6029(2) -0.0550(5) 0.074 Uiso 1 1 calc R . .
C7 C 0.59624(18) 0.64236(14) -0.10559(11) 0.0496(6) Uani 1 1 d . . .
H7A H 0.6355(6) 0.5967(7) -0.0912(2) 0.074 Uiso 1 1 calc R . .
H7B H 0.6435(7) 0.6815(6) -0.1230(3) 0.074 Uiso 1 1 calc R . .
H7C H 0.5471(7) 0.6267(3) -0.1392(5) 0.074 Uiso 1 1 calc R . .
C8 C 0.68678(14) 0.81021(11) -0.00345(9) 0.0304(4) Uani 1 1 d . . .
C9 C 0.61102(16) 0.87582(11) 0.00846(11) 0.0399(5) Uani 1 1 d . . .
H9A H 0.6405(4) 0.9241(6) -0.0052(2) 0.060 Uiso 1 1 calc R . .
H9B H 0.5957(3) 0.87850(12) 0.0535(6) 0.060 Uiso 1 1 calc R . .
H9C H 0.5491(8) 0.86622(16) -0.0154(3) 0.060 Uiso 1 1 calc R . .
C10 C 0.72179(18) 0.81487(13) -0.07292(11) 0.0478(6) Uani 1 1 d . . .
H10A H 0.6624(8) 0.81006(15) -0.1016(4) 0.072 Uiso 1 1 calc R . .
H10B H 0.7701(7) 0.7727(6) -0.08161(17) 0.072 Uiso 1 1 calc R . .
H10C H 0.7555(5) 0.8648(7) -0.08032(16) 0.072 Uiso 1 1 calc R . .
C11 C 0.77995(15) 0.82701(12) 0.03837(11) 0.0420(5) Uani 1 1 d . . .
H11A H 0.8032(4) 0.8789(7) 0.03046(15) 0.063 Uiso 1 1 calc R . .
H11B H 0.8335(8) 0.7910(5) 0.02821(17) 0.063 Uiso 1 1 calc R . .
H11C H 0.7619(3) 0.82171(14) 0.0828(6) 0.063 Uiso 1 1 calc R . .
C12 C 0.72171(13) 0.63806(11) 0.04449(9) 0.0280(4) Uani 1 1 d . . .
C13 C 0.67257(16) 0.55923(12) 0.05286(11) 0.0421(5) Uani 1 1 d . . .
H13A H 0.7204(6) 0.5247(5) 0.0707(3) 0.063 Uiso 1 1 calc R . .
H13B H 0.6506(3) 0.5406(3) 0.0127(5) 0.063 Uiso 1 1 calc R . .
H13C H 0.6162(8) 0.56357(12) 0.0804(4) 0.063 Uiso 1 1 calc R . .
C14 C 0.80792(15) 0.62754(13) -0.00380(11) 0.0410(5) Uani 1 1 d . . .
H14A H 0.8434(5) 0.6753(6) -0.00895(13) 0.062 Uiso 1 1 calc R . .
H14B H 0.7800(4) 0.6117(2) -0.0441(6) 0.062 Uiso 1 1 calc R . .
H14C H 0.8542(6) 0.5890(5) 0.0115(2) 0.062 Uiso 1 1 calc R . .
C15 C 0.76965(16) 0.65904(13) 0.10918(10) 0.0414(5) Uani 1 1 d . . .
H15A H 0.8107(6) 0.6167(5) 0.1241(2) 0.062 Uiso 1 1 calc R . .
H15B H 0.7167(7) 0.66941(19) 0.1396(4) 0.062 Uiso 1 1 calc R . .
H15C H 0.8116(6) 0.7041(6) 0.10438(11) 0.062 Uiso 1 1 calc R . .
C16 C 0.14203(14) 0.81528(13) 0.16782(11) 0.0399(5) Uani 1 1 d . . .
C17 C 0.15683(19) 0.74814(16) 0.21416(12) 0.0559(6) Uani 1 1 d . . .
H17A H 0.2299(11) 0.7377(2) 0.21950(14) 0.084 Uiso 1 1 calc R . .
H17B H 0.1229(5) 0.7020(7) 0.1970(3) 0.084 Uiso 1 1 calc R . .
H17C H 0.1272(5) 0.7614(2) 0.2557(6) 0.084 Uiso 1 1 calc R . .
C18 C 0.19333(18) 0.88419(15) 0.19913(13) 0.0565(7) Uani 1 1 d . . .
H18A H 0.1683(4) 0.88996(18) 0.2431(7) 0.085 Uiso 1 1 calc R . .
H18B H 0.1775(3) 0.9311(7) 0.1746(4) 0.085 Uiso 1 1 calc R . .
H18C H 0.2675(11) 0.87614(18) 0.19999(13) 0.085 Uiso 1 1 calc R . .
C19 C 0.02778(17) 0.83301(18) 0.16274(14) 0.0638(8) Uani 1 1 d . . .
H19A H 0.0007(5) 0.8406(2) 0.2045(7) 0.096 Uiso 1 1 calc R . .
H19B H -0.0063(6) 0.7909(7) 0.1426(3) 0.096 Uiso 1 1 calc R . .
H19C H 0.0180(2) 0.8786(7) 0.1380(4) 0.096 Uiso 1 1 calc R . .
C20 C 0.17742(15) 0.87046(13) 0.02505(11) 0.0434(5) Uani 1 1 d . . .
C21 C 0.18161(19) 0.95141(14) 0.05408(15) 0.0634(8) Uani 1 1 d . . .
H21A H 0.1711(3) 0.9894(6) 0.0207(5) 0.095 Uiso 1 1 calc R . .
H21B H 0.2476(10) 0.9595(2) 0.0740(3) 0.095 Uiso 1 1 calc R . .
H21C H 0.1287(8) 0.95656(17) 0.0860(5) 0.095 Uiso 1 1 calc R . .
C22 C 0.07167(18) 0.86139(16) -0.00595(13) 0.0609(7) Uani 1 1 d . . .
H22A H 0.0209(8) 0.86162(16) 0.0265(5) 0.091 Uiso 1 1 calc R . .
H22B H 0.06877(19) 0.8139(8) -0.0288(4) 0.091 Uiso 1 1 calc R . .
H22C H 0.0598(3) 0.9031(7) -0.0347(5) 0.091 Uiso 1 1 calc R . .
C23 C 0.25686(19) 0.86929(17) -0.02791(13) 0.0676(8) Uani 1 1 d . . .
H23A H 0.2431(3) 0.9104(7) -0.0578(5) 0.101 Uiso 1 1 calc R . .
H23B H 0.25401(19) 0.8204(8) -0.0499(4) 0.101 Uiso 1 1 calc R . .
H23C H 0.3237(11) 0.8762(2) -0.0095(3) 0.101 Uiso 1 1 calc R . .
C24 C 0.17257(14) 0.69118(12) 0.05907(11) 0.0383(5) Uani 1 1 d . . .
C25 C 0.05885(17) 0.67209(15) 0.06465(15) 0.0652(8) Uani 1 1 d . . .
H25A H 0.0463(3) 0.6186(9) 0.0486(3) 0.098 Uiso 1 1 calc R . .
H25B H 0.0184(7) 0.7095(6) 0.0385(4) 0.098 Uiso 1 1 calc R . .
H25C H 0.0378(4) 0.67572(16) 0.1104(7) 0.098 Uiso 1 1 calc R . .
C26 C 0.20234(19) 0.68052(16) -0.01053(12) 0.0586(7) Uani 1 1 d . . .
H26A H 0.2736(11) 0.6906(2) -0.01527(15) 0.088 Uiso 1 1 calc R . .
H26B H 0.1642(6) 0.7156(6) -0.0367(4) 0.088 Uiso 1 1 calc R . .
H26C H 0.1880(3) 0.6287(8) -0.0235(2) 0.088 Uiso 1 1 calc R . .
C27 C 0.23250(17) 0.63090(12) 0.09677(12) 0.0481(6) Uani 1 1 d . . .
H27A H 0.2110(3) 0.63249(12) 0.1437(6) 0.072 Uiso 1 1 calc R . .
H27B H 0.3087(10) 0.64247(19) 0.09351(13) 0.072 Uiso 1 1 calc R . .
H27C H 0.2180(2) 0.5773(7) 0.0784(3) 0.072 Uiso 1 1 calc R . .
C28 C 0.69802(14) 0.90610(11) 0.23432(10) 0.0331(5) Uani 1 1 d . . .
C29 C 0.72541(16) 0.82107(13) 0.22668(12) 0.0450(6) Uani 1 1 d . . .
H29A H 0.7993(10) 0.81617(15) 0.21790(17) 0.068 Uiso 1 1 calc R . .
H29B H 0.6859(5) 0.7988(3) 0.1905(5) 0.068 Uiso 1 1 calc R . .
H29C H 0.7088(3) 0.7929(4) 0.2666(5) 0.068 Uiso 1 1 calc R . .
C30 C 0.74356(15) 0.94820(13) 0.17639(11) 0.0425(5) Uani 1 1 d . . .
H30A H 0.8151(9) 0.9317(2) 0.17051(14) 0.064 Uiso 1 1 calc R . .
H30B H 0.74140(15) 1.0046(8) 0.18381(14) 0.064 Uiso 1 1 calc R . .
H30C H 0.7035(5) 0.9355(2) 0.1375(5) 0.064 Uiso 1 1 calc R . .
C31 C 0.75259(15) 0.93732(14) 0.29408(11) 0.0448(5) Uani 1 1 d . . .
H31A H 0.7304(3) 0.9088(4) 0.3313(5) 0.067 Uiso 1 1 calc R . .
H31B H 0.7363(3) 0.9914(7) 0.29944(14) 0.067 Uiso 1 1 calc R . .
H31C H 0.8254(10) 0.93140(16) 0.28916(12) 0.067 Uiso 1 1 calc R . .
C32 C 0.51137(15) 1.01953(11) 0.21009(10) 0.0347(5) Uani 1 1 d . . .
C33 C 0.52030(19) 1.02806(13) 0.13797(11) 0.0488(6) Uani 1 1 d . . .
H33A H 0.4815(6) 0.9884(6) 0.1174(3) 0.073 Uiso 1 1 calc R . .
H33B H 0.5903(10) 1.02372(14) 0.1259(2) 0.073 Uiso 1 1 calc R . .
H33C H 0.4947(4) 1.0775(7) 0.1253(2) 0.073 Uiso 1 1 calc R . .
C34 C 0.39858(16) 1.03443(13) 0.22563(13) 0.0507(6) Uani 1 1 d . . .
H34A H 0.3894(2) 1.03520(13) 0.2730(7) 0.076 Uiso 1 1 calc R . .
H34B H 0.3559(6) 0.9926(6) 0.2066(3) 0.076 Uiso 1 1 calc R . .
H34C H 0.3774(3) 1.0852(7) 0.2073(3) 0.076 Uiso 1 1 calc R . .
C35 C 0.57217(17) 1.08422(12) 0.24247(12) 0.0471(6) Uani 1 1 d . . .
H35A H 0.5498(3) 1.1329(7) 0.2264(2) 0.071 Uiso 1 1 calc R . .
H35B H 0.6428(10) 1.07777(15) 0.23357(16) 0.071 Uiso 1 1 calc R . .
H35C H 0.5617(2) 1.08225(12) 0.2876(6) 0.071 Uiso 1 1 calc R . .
C36 C 0.49854(15) 0.88955(12) 0.31731(9) 0.0363(5) Uani 1 1 d . . .
C37 C 0.38509(16) 0.87164(15) 0.31218(11) 0.0481(6) Uani 1 1 d . . .
H37A H 0.3741(2) 0.8306(6) 0.2800(4) 0.072 Uiso 1 1 calc R . .
H37B H 0.3479(5) 0.9186(6) 0.2990(2) 0.072 Uiso 1 1 calc R . .
H37C H 0.3598(4) 0.8541(3) 0.3542(6) 0.072 Uiso 1 1 calc R . .
C38 C 0.51448(18) 0.95063(15) 0.36925(10) 0.0493(6) Uani 1 1 d . . .
H38A H 0.4877(4) 0.9322(3) 0.4087(6) 0.074 Uiso 1 1 calc R . .
H38B H 0.4802(5) 0.9970(7) 0.35725(19) 0.074 Uiso 1 1 calc R . .
H38C H 0.5855(10) 0.9607(2) 0.37415(13) 0.074 Uiso 1 1 calc R . .
C39 C 0.54704(18) 0.81410(14) 0.34052(11) 0.0480(6) Uani 1 1 d . . .
H39A H 0.5089(5) 0.7944(3) 0.3786(5) 0.072 Uiso 1 1 calc R . .
H39B H 0.6199(10) 0.82373(18) 0.3528(2) 0.072 Uiso 1 1 calc R . .
H39C H 0.54413(18) 0.7748(6) 0.3053(5) 0.072 Uiso 1 1 calc R . .

loop_
_atom_site_aniso_label
_atom_site_aniso_U_11
_atom_site_aniso_U_22
_atom_site_aniso_U_33
_atom_site_aniso_U_23
_atom_site_aniso_U_13
_atom_site_aniso_U_12
V1 0.01715(16) 0.02001(17) 0.01908(18) -0.00102(12) 0.00050(11) -0.00149(11)
P1 0.0384(3) 0.0255(3) 0.0309(3) 0.0044(2) 0.0091(2) 0.0015(2)
Si1 0.0231(3) 0.0224(3) 0.0214(3) -0.0009(2) 0.00325(19) -0.00050(19)
Si2 0.0187(3) 0.0298(3) 0.0344(3) -0.0006(2) -0.0034(2) -0.0020(2)
Si3 0.0256(3) 0.0238(3) 0.0221(3) -0.0038(2) -0.00202(19) -0.00224(19)
O1 0.0498(8) 0.0302(7) 0.0321(8) 0.0089(6) 0.0073(6) -0.0028(6)
O2 0.0254(6) 0.0306(7) 0.0292(8) -0.0036(6) 0.0084(5) 0.0003(5)
O3 0.0200(6) 0.0313(7) 0.0382(8) -0.0010(6) -0.0026(5) -0.0014(5)
O4 0.0295(6) 0.0274(7) 0.0248(7) -0.0039(6) -0.0023(5) -0.0050(5)
C1 0.0690(16) 0.0518(15) 0.0473(15) 0.0148(12) 0.0238(12) -0.0001(12)
C2 0.094(2) 0.0346(13) 0.0568(17) -0.0062(12) 0.0032(14) -0.0027(13)
C3 0.0470(14) 0.0505(15) 0.100(2) 0.0071(15) -0.0037(14) 0.0122(12)
C4 0.0339(10) 0.0299(10) 0.0330(11) -0.0057(9) -0.0046(8) 0.0008(8)
C5 0.0507(13) 0.0431(13) 0.0485(15) -0.0037(11) -0.0204(11) 0.0038(11)
C6 0.0368(11) 0.0376(12) 0.0736(18) -0.0042(12) -0.0134(11) -0.0061(9)
C7 0.0616(14) 0.0509(14) 0.0364(13) -0.0187(11) -0.0084(11) 0.0035(11)
C8 0.0364(10) 0.0274(10) 0.0274(11) 0.0011(8) 0.0064(8) -0.0055(8)
C9 0.0521(13) 0.0266(11) 0.0410(13) 0.0004(9) 0.0008(10) -0.0027(9)
C10 0.0658(15) 0.0390(13) 0.0388(14) 0.0048(10) 0.0173(11) -0.0094(11)
C11 0.0397(11) 0.0336(12) 0.0529(15) -0.0039(10) 0.0037(10) -0.0113(9)
C12 0.0288(9) 0.0282(10) 0.0270(11) 0.0002(8) 0.0021(7) 0.0031(8)
C13 0.0448(12) 0.0313(11) 0.0502(14) 0.0057(10) 0.0000(10) 0.0026(9)
C14 0.0310(10) 0.0473(13) 0.0448(13) -0.0084(11) 0.0067(9) 0.0073(9)
C15 0.0474(12) 0.0437(13) 0.0331(12) 0.0032(10) -0.0069(9) 0.0085(10)
C16 0.0285(10) 0.0461(13) 0.0450(13) -0.0060(11) 0.0040(9) 0.0058(9)
C17 0.0549(14) 0.0704(17) 0.0426(14) 0.0052(13) 0.0136(11) 0.0048(13)
C18 0.0560(14) 0.0561(16) 0.0573(16) -0.0224(13) -0.0065(12) 0.0139(12)
C19 0.0321(12) 0.088(2) 0.0716(19) -0.0100(16) 0.0096(11) 0.0117(12)
C20 0.0312(11) 0.0460(13) 0.0529(14) 0.0137(11) -0.0041(9) 0.0021(9)
C21 0.0566(15) 0.0393(14) 0.094(2) 0.0177(14) -0.0103(14) 0.0008(11)
C22 0.0460(14) 0.0740(18) 0.0626(18) 0.0151(14) -0.0175(12) 0.0113(12)
C23 0.0539(15) 0.085(2) 0.0643(18) 0.0386(16) 0.0073(13) 0.0124(14)
C24 0.0291(10) 0.0385(12) 0.0472(13) -0.0075(10) -0.0057(9) -0.0066(9)
C25 0.0383(13) 0.0529(15) 0.104(2) -0.0114(15) -0.0122(13) -0.0182(11)
C26 0.0582(15) 0.0654(17) 0.0521(16) -0.0210(13) -0.0193(12) 0.0089(12)
C27 0.0493(13) 0.0319(12) 0.0629(16) -0.0030(11) -0.0022(11) -0.0057(10)
C28 0.0282(10) 0.0350(11) 0.0362(12) -0.0079(9) -0.0031(8) -0.0031(8)
C29 0.0359(11) 0.0422(13) 0.0571(15) -0.0079(11) -0.0006(10) 0.0065(9)
C30 0.0348(11) 0.0459(13) 0.0469(14) -0.0094(11) 0.0067(9) -0.0079(9)
C31 0.0333(11) 0.0539(14) 0.0470(14) -0.0068(11) -0.0108(9) -0.0056(10)
C32 0.0399(11) 0.0260(10) 0.0380(12) -0.0038(9) -0.0049(9) 0.0009(8)
C33 0.0693(15) 0.0359(12) 0.0410(14) 0.0081(10) -0.0109(11) 0.0012(11)
C34 0.0446(13) 0.0404(13) 0.0669(17) -0.0042(12) -0.0074(11) 0.0100(10)
C35 0.0554(13) 0.0294(12) 0.0564(15) -0.0079(11) -0.0071(11) -0.0029(10)
C36 0.0399(11) 0.0452(12) 0.0238(11) -0.0031(9) 0.0003(8) -0.0061(9)
C37 0.0440(12) 0.0633(16) 0.0370(13) -0.0009(12) 0.0098(10) -0.0119(11)
C38 0.0596(14) 0.0607(16) 0.0275(12) -0.0131(11) 0.0054(10) -0.0080(12)
C39 0.0622(14) 0.0489(14) 0.0329(13) 0.0076(11) -0.0047(10) -0.0076(11)

loop_
_atom_type_symbol
_atom_type_description
_atom_type_scat_dispersion_real
_atom_type_scat_dispersion_imag
_atom_type_scat_source
C C 0.0033 0.0016 'International Tables Vol C Tables 4.2.6.8 and 6.1.1.4'
H H 0.0000 0.0000 'International Tables Vol C Tables 4.2.6.8 and 6.1.1.4'
O O 0.0106 0.0060 'International Tables Vol C Tables 4.2.6.8 and 6.1.1.4'
Si Si 0.0817 0.0704 'International Tables Vol C Tables 4.2.6.8 and 6.1.1.4'
P P 0.1023 0.0942 'International Tables Vol C Tables 4.2.6.8 and 6.1.1.4'
V V 0.3005 0.5294 'International Tables Vol C Tables 4.2.6.8 and 6.1.1.4'

loop_
_geom_angle_atom_site_label_1
_geom_angle_atom_site_label_2
_geom_angle_atom_site_label_3
_geom_angle
_geom_angle_site_symmetry_1
_geom_angle_site_symmetry_3
_geom_angle_publ_flag
O4 V1 O3 114.30(6) . . ?
O4 V1 O2 116.92(5) . . ?
O3 V1 O2 116.61(6) . . ?
O4 V1 O1 101.08(6) . . ?
O3 V1 O1 104.12(6) . . ?
O2 V1 O1 100.16(6) . . ?
O1 P1 C3 113.10(11) . . ?
O1 P1 C1 109.71(10) . . ?
C3 P1 C1 106.94(14) . . ?
O1 P1 C2 113.06(11) . . ?
C3 P1 C2 106.47(13) . . ?
C1 P1 C2 107.21(13) . . ?
O2 Si1 C12 107.65(8) . . ?
O2 Si1 C4 107.33(8) . . ?
C12 Si1 C4 111.06(8) . . ?
O2 Si1 C8 107.63(8) . . ?
C12 Si1 C8 111.81(8) . . ?
C4 Si1 C8 111.13(9) . . ?
O3 Si2 C24 107.52(8) . . ?
O3 Si2 C16 107.59(8) . . ?
C24 Si2 C16 110.57(10) . . ?
O3 Si2 C20 107.64(8) . . ?
C24 Si2 C20 112.20(10) . . ?
C16 Si2 C20 111.10(10) . . ?
O4 Si3 C36 108.40(8) . . ?
O4 Si3 C32 107.04(8) . . ?
C36 Si3 C32 111.91(9) . . ?
O4 Si3 C28 106.96(7) . . ?
C36 Si3 C28 110.69(9) . . ?
C32 Si3 C28 111.59(9) . . ?
P1 O1 V1 157.61(9) . . ?
Si1 O2 V1 160.34(9) . . ?
Si2 O3 V1 164.48(9) . . ?
Si3 O4 V1 169.93(8) . . ?
C6 C4 C5 106.19(17) . . ?
C6 C4 C7 107.93(18) . . ?
C5 C4 C7 108.04(17) . . ?
C6 C4 Si1 109.85(15) . . ?
C5 C4 Si1 109.71(13) . . ?
C7 C4 Si1 114.76(13) . . ?
C11 C8 C10 106.85(17) . . ?
C11 C8 C9 106.51(16) . . ?
C10 C8 C9 108.30(17) . . ?
C11 C8 Si1 111.72(14) . . ?
C10 C8 Si1 114.44(14) . . ?
C9 C8 Si1 108.69(13) . . ?
C13 C12 C14 106.51(17) . . ?
C13 C12 C15 106.51(17) . . ?
C14 C12 C15 107.96(16) . . ?
C13 C12 Si1 111.32(13) . . ?
C14 C12 Si1 113.56(14) . . ?
C15 C12 Si1 110.63(13) . . ?
C18 C16 C17 105.8(2) . . ?
C18 C16 C19 107.69(19) . . ?
C17 C16 C19 108.54(19) . . ?
C18 C16 Si2 109.47(15) . . ?
C17 C16 Si2 109.89(15) . . ?
C19 C16 Si2 115.07(16) . . ?
C23 C20 C21 106.1(2) . . ?
C23 C20 C22 108.2(2) . . ?
C21 C20 C22 106.96(19) . . ?
C23 C20 Si2 110.34(15) . . ?
C21 C20 Si2 111.31(17) . . ?
C22 C20 Si2 113.61(16) . . ?
C26 C24 C27 106.08(19) . . ?
C26 C24 C25 107.6(2) . . ?
C27 C24 C25 108.22(19) . . ?
C26 C24 Si2 110.54(16) . . ?
C27 C24 Si2 110.07(14) . . ?
C25 C24 Si2 114.02(16) . . ?
C29 C28 C31 108.44(18) . . ?
C29 C28 C30 106.44(17) . . ?
C31 C28 C30 106.98(16) . . ?
C29 C28 Si3 109.57(13) . . ?
C31 C28 Si3 114.56(14) . . ?
C30 C28 Si3 110.51(13) . . ?
C33 C32 C35 108.94(18) . . ?
C33 C32 C34 105.79(18) . . ?
C35 C32 C34 106.48(17) . . ?
C33 C32 Si3 109.77(14) . . ?
C35 C32 Si3 114.11(14) . . ?
C34 C32 Si3 111.37(14) . . ?
C37 C36 C38 108.70(18) . . ?
C37 C36 C39 104.65(18) . . ?
C38 C36 C39 108.09(18) . . ?
C37 C36 Si3 110.59(14) . . ?
C38 C36 Si3 114.22(15) . . ?
C39 C36 Si3 110.12(14) . . ?

loop_
_geom_bond_atom_site_label_1
_geom_bond_atom_site_label_2
_geom_bond_distance
_geom_bond_site_symmetry_2
_geom_bond_publ_flag
V1 O4 1.8519(12) . ?
V1 O3 1.8541(12) . ?
V1 O2 1.8593(12) . ?
V1 O1 1.9906(13) . ?
P1 O1 1.4964(14) . ?
P1 C3 1.780(2) . ?
P1 C1 1.782(2) . ?
P1 C2 1.784(2) . ?
Si1 O2 1.6344(12) . ?
Si1 C12 1.9325(19) . ?
Si1 C4 1.9323(19) . ?
Si1 C8 1.9377(19) . ?
Si2 O3 1.6325(12) . ?
Si2 C24 1.933(2) . ?
Si2 C16 1.937(2) . ?
Si2 C20 1.938(2) . ?
Si3 O4 1.6287(12) . ?
Si3 C36 1.935(2) . ?
Si3 C32 1.937(2) . ?
Si3 C28 1.9392(19) . ?
C4 C6 1.541(3) . ?
C4 C5 1.541(3) . ?
C4 C7 1.543(3) . ?
C8 C11 1.540(3) . ?
C8 C10 1.540(3) . ?
C8 C9 1.544(3) . ?
C12 C13 1.533(3) . ?
C12 C14 1.544(3) . ?
C12 C15 1.545(3) . ?
C16 C18 1.530(3) . ?
C16 C17 1.538(3) . ?
C16 C19 1.546(3) . ?
C20 C23 1.537(3) . ?
C20 C21 1.541(3) . ?
C20 C22 1.549(3) . ?
C24 C26 1.532(3) . ?
C24 C27 1.537(3) . ?
C24 C25 1.546(3) . ?
C28 C29 1.538(3) . ?
C28 C31 1.548(3) . ?
C28 C30 1.550(3) . ?
C32 C33 1.532(3) . ?
C32 C35 1.544(3) . ?
C32 C34 1.552(3) . ?
C36 C37 1.537(3) . ?
C36 C38 1.542(3) . ?
C36 C39 1.544(3) . ?
